data_7111001
loop_
_publ_author_name
'Davies, John E.'
'Hope-Weeks, Louisa J.'
'Mays, Martin J.'
'Raithby, Paul R.'

_publ_section_title
;
 The formation of sulfur macrocycles containing dialkyne units
;
_journal_issue 15
_journal_name_full 'Chemical Communications'
_journal_page_first 1411
_journal_paper_doi 10.1039/b003720f
_journal_year 2000
_chemical_formula_sum 'C22 H12 Co4 O13 S2'
_chemical_formula_weight 784.16
_chemical_name_systematic
; 
 ? 
;
_space_group_IT_number 14
_symmetry_cell_setting monoclinic
_symmetry_space_group_name_Hall '-P 2ybc'
_symmetry_space_group_name_H-M 'P 1 21/c 1'
_atom_sites_solution_hydrogens geom
_atom_sites_solution_primary direct
_atom_sites_solution_secondary difmap
_audit_creation_method SHELXL-97
_cell_angle_alpha 90.00
_cell_angle_beta 90.255(2)
_cell_angle_gamma 90.00
_cell_formula_units_Z 4
_cell_length_a 9.3920(2)
_cell_length_b 16.3920(7)
_cell_length_c 18.5020(7)
_cell_measurement_reflns_used 9074
_cell_measurement_temperature 180(2)
_cell_measurement_theta_max 25.03
_cell_measurement_theta_min 2.91
_cell_volume 2848.42(17)
_computing_cell_refinement 'HKL Scalepack (Otwinowski & Minor 1997)'
_computing_data_collection
; 
"Collect" data collection software, Nonius B.V., 1998. 
;
_computing_data_reduction
; 
"Collect" data collection software, Nonius B.V., 1998. 
;
_computing_structure_refinement 'SHELXL-97 (Sheldrick, 1997)'
_computing_structure_solution SIR-92
_diffrn_ambient_temperature 180(2)
_diffrn_measured_fraction_theta_full 0.997
_diffrn_measured_fraction_theta_max 0.997
_diffrn_measurement_device_type 'Nonius KappaCCD'
_diffrn_measurement_method CCD
_diffrn_radiation_monochromator graphite
_diffrn_radiation_source 'fine-focus sealed tube'
_diffrn_radiation_type MoK\a
_diffrn_radiation_wavelength 0.71070
_diffrn_reflns_av_R_equivalents 0.0391
_diffrn_reflns_av_sigmaI/netI 0.0608
_diffrn_reflns_limit_h_max 11
_diffrn_reflns_limit_h_min 0
_diffrn_reflns_limit_k_max 19
_diffrn_reflns_limit_k_min 0
_diffrn_reflns_limit_l_max 21
_diffrn_reflns_limit_l_min -21
_diffrn_reflns_number 8990
_diffrn_reflns_theta_full 24.99
_diffrn_reflns_theta_max 24.99
_diffrn_reflns_theta_min 3.08
_exptl_absorpt_coefficient_mu 2.498
_exptl_absorpt_correction_type none
_exptl_crystal_colour red
_exptl_crystal_density_diffrn 1.829
_exptl_crystal_density_method 'not measured'
_exptl_crystal_description plate
_exptl_crystal_F_000 1552
_exptl_crystal_size_max 0.14
_exptl_crystal_size_mid 0.07
_exptl_crystal_size_min 0.02
_refine_diff_density_max 0.421
_refine_diff_density_min -0.365
_refine_diff_density_rms 0.079
_refine_ls_extinction_method none
_refine_ls_goodness_of_fit_ref 1.019
_refine_ls_hydrogen_treatment mixed
_refine_ls_matrix_type full
_refine_ls_number_parameters 370
_refine_ls_number_reflns 4999
_refine_ls_number_restraints 0
_refine_ls_restrained_S_all 1.019
_refine_ls_R_factor_all 0.0606
_refine_ls_R_factor_gt 0.0349
_refine_ls_shift/su_max 0.001
_refine_ls_shift/su_mean 0.000
_refine_ls_structure_factor_coef Fsqd
_refine_ls_weighting_details 'calc w=1/[\s^2^(Fo^2^)+(0.0057P)^2^+1.7302P] where P=(Fo^2^+2Fc^2^)/3'
_refine_ls_weighting_scheme calc
_refine_ls_wR_factor_gt 0.0573
_refine_ls_wR_factor_ref 0.0637
_reflns_number_gt 3729
_reflns_number_total 4999
_reflns_threshold_expression >2sigma(I)
_cod_data_source_file b003720fsup1.cif
_cod_data_source_block complex2a
_cod_depositor_comments
;
The following automatic conversions were performed:

'_symmetry_cell_setting' value 'Monoclinic' changed to 'monoclinic'
according to /home/saulius/struct/CIF-dictionaries/cif_core.dic
dictionary named 'cif_core.dic' version 2.4.2 from 2011-04-26.

Automatic conversion script
Id: cif_fix_values 1891 2012-01-12 08:04:46Z andrius 
;
_cod_original_sg_symbol_H-M P2(1)/c
_cod_database_code 7111001

loop_
_symmetry_equiv_pos_as_xyz
'x, y, z'
'-x, y+1/2, -z+1/2'
'-x, -y, -z'
'x, -y-1/2, z-1/2'

loop_
_atom_site_label
_atom_site_type_symbol
_atom_site_fract_x
_atom_site_fract_y
_atom_site_fract_z
_atom_site_U_iso_or_equiv
_atom_site_adp_type
_atom_site_occupancy
_atom_site_symmetry_multiplicity
_atom_site_calc_flag
_atom_site_refinement_flags
Co1 Co 0.93065(4) -0.08224(3) 0.85080(2) 0.03106(13) Uani 1 1 d .
Co2 Co 0.76008(4) 0.03199(3) 0.85033(2) 0.02973(13) Uani 1 1 d .
Co3 Co 0.48690(4) -0.12251(3) 0.72625(2) 0.02441(12) Uani 1 1 d .
Co4 Co 0.68901(4) -0.20405(3) 0.68224(2) 0.02688(12) Uani 1 1 d .
S1 S 1.04999(8) -0.02256(5) 0.65547(5) 0.0324(2) Uani 1 1 d .
S2 S 0.56644(9) 0.05661(6) 0.60584(5) 0.0352(2) Uani 1 1 d .
O1 O 1.1706(3) 0.0022(2) 0.92276(17) 0.0775(10) Uani 1 1 d .
O2 O 1.0834(3) -0.21356(18) 0.77710(16) 0.0564(8) Uani 1 1 d .
O3 O 0.7836(3) -0.18269(18) 0.95997(16) 0.0628(8) Uani 1 1 d .
O4 O 0.9021(3) 0.13753(19) 0.95758(16) 0.0728(10) Uani 1 1 d .
O5 O 0.5159(3) -0.03780(19) 0.92954(15) 0.0621(8) Uani 1 1 d .
O6 O 0.6287(3) 0.16150(17) 0.76382(15) 0.0548(8) Uani 1 1 d .
O7 O 0.4384(3) -0.20875(18) 0.86422(14) 0.0567(8) Uani 1 1 d .
O8 O 0.2718(2) -0.19254(16) 0.62729(14) 0.0434(7) Uani 1 1 d .
O9 O 0.3559(2) 0.03358(16) 0.76697(13) 0.0448(7) Uani 1 1 d .
O10 O 0.5323(3) -0.30449(18) 0.57618(16) 0.0606(8) Uani 1 1 d .
O11 O 0.9626(3) -0.21770(17) 0.60794(16) 0.0564(8) Uani 1 1 d .
O12 O 0.7328(3) -0.30384(17) 0.81274(16) 0.0591(8) Uani 1 1 d .
O13 O 0.8873(2) 0.09046(14) 0.55300(12) 0.0319(6) Uani 1 1 d .
C1 C 1.0789(4) -0.0327(3) 0.8970(2) 0.0490(11) Uani 1 1 d .
C2 C 1.0243(4) -0.1612(3) 0.8050(2) 0.0394(10) Uani 1 1 d .
C3 C 0.8413(4) -0.1443(2) 0.9181(2) 0.0403(9) Uani 1 1 d .
C4 C 0.8487(4) 0.0974(2) 0.9158(2) 0.0440(10) Uani 1 1 d .
C5 C 0.6102(4) -0.0099(2) 0.90054(19) 0.0398(10) Uani 1 1 d .
C6 C 0.6763(4) 0.1115(2) 0.7980(2) 0.0354(9) Uani 1 1 d .
C7 C 0.4555(3) -0.1755(2) 0.8111(2) 0.0321(8) Uani 1 1 d .
C8 C 0.3511(3) -0.1636(2) 0.66607(19) 0.0286(8) Uani 1 1 d .
C9 C 0.4060(3) -0.0263(2) 0.74939(18) 0.0304(8) Uani 1 1 d .
C10 C 0.5932(4) -0.2664(2) 0.6171(2) 0.0381(9) Uani 1 1 d .
C11 C 0.8583(4) -0.2107(2) 0.6388(2) 0.0355(9) Uani 1 1 d .
C12 C 0.7156(4) -0.2679(2) 0.7610(2) 0.0379(9) Uani 1 1 d .
C13 C 0.8967(3) -0.0010(2) 0.77615(17) 0.0248(8) Uani 1 1 d .
C14 C 0.7866(3) -0.0533(2) 0.77656(17) 0.0244(7) Uani 1 1 d .
C15 C 0.6904(3) -0.09476(18) 0.72802(17) 0.0209(7) Uani 1 1 d .
C16 C 0.6390(3) -0.09085(19) 0.66013(18) 0.0233(7) Uani 1 1 d .
C17 C 0.6562(3) -0.04100(19) 0.59335(17) 0.0253(8) Uani 1 1 d .
H17A H 0.6145 -0.0701 0.5515 0.030 Uiso 1 1 calc R
H17B H 0.7586 -0.0319 0.5838 0.030 Uiso 1 1 calc R
C18 C 0.6406(3) 0.1171(2) 0.53294(19) 0.0337(9) Uani 1 1 d .
H18A H 0.6486 0.0821 0.4895 0.040 Uiso 1 1 calc R
H18B H 0.5731 0.1616 0.5213 0.040 Uiso 1 1 calc R
C19 C 0.7852(3) 0.1542(2) 0.5488(2) 0.0358(9) Uani 1 1 d .
H19A H 0.8113 0.1929 0.5099 0.043 Uiso 1 1 calc R
H19B H 0.7824 0.1845 0.5950 0.043 Uiso 1 1 calc R
C20 C 1.0258(3) 0.1189(2) 0.57076(19) 0.0344(9) Uani 1 1 d .
H20A H 1.0211 0.1559 0.6130 0.041 Uiso 1 1 calc R
H20B H 1.0659 0.1496 0.5295 0.041 Uiso 1 1 calc R
C21 C 1.1194(3) 0.0467(2) 0.58817(18) 0.0329(9) Uani 1 1 d .
H21A H 1.2129 0.0673 0.6052 0.040 Uiso 1 1 calc R
H21B H 1.1360 0.0157 0.5431 0.040 Uiso 1 1 calc R
C22 C 0.9823(3) 0.0465(2) 0.72372(17) 0.0288(8) Uani 1 1 d .
H22A H 1.0624 0.0737 0.7489 0.035 Uiso 1 1 calc R
H22B H 0.9223 0.0890 0.7008 0.035 Uiso 1 1 calc R

loop_
_atom_site_aniso_label
_atom_site_aniso_U_11
_atom_site_aniso_U_22
_atom_site_aniso_U_33
_atom_site_aniso_U_23
_atom_site_aniso_U_13
_atom_site_aniso_U_12
Co1 0.0272(2) 0.0369(3) 0.0290(3) 0.0090(2) -0.0055(2) -0.0025(2)
Co2 0.0344(3) 0.0300(3) 0.0248(3) -0.0024(2) -0.0011(2) -0.0024(2)
Co3 0.0202(2) 0.0257(3) 0.0274(3) 0.0023(2) 0.00103(18) -0.00076(19)
Co4 0.0243(2) 0.0220(3) 0.0344(3) -0.0008(2) 0.00049(19) 0.00035(19)
S1 0.0295(5) 0.0279(5) 0.0398(6) -0.0040(4) 0.0030(4) 0.0007(4)
S2 0.0384(5) 0.0330(5) 0.0342(5) 0.0071(4) 0.0065(4) 0.0071(4)
O1 0.0579(19) 0.104(3) 0.070(2) 0.007(2) -0.0295(17) -0.0294(19)
O2 0.0519(17) 0.051(2) 0.066(2) 0.0132(16) 0.0068(14) 0.0184(15)
O3 0.0676(19) 0.064(2) 0.057(2) 0.0246(17) 0.0161(15) -0.0040(16)
O4 0.118(3) 0.053(2) 0.048(2) 0.0019(17) -0.0327(18) -0.0301(19)
O5 0.0625(19) 0.075(2) 0.0486(18) -0.0160(16) 0.0216(15) -0.0197(17)
O6 0.0743(19) 0.0396(18) 0.0505(19) -0.0039(15) -0.0144(15) 0.0223(15)
O7 0.077(2) 0.059(2) 0.0339(17) 0.0138(15) 0.0030(14) -0.0154(16)
O8 0.0330(13) 0.0545(18) 0.0427(17) -0.0043(14) -0.0084(12) -0.0022(13)
O9 0.0425(15) 0.0375(17) 0.0544(18) -0.0078(14) 0.0042(13) 0.0099(13)
O10 0.0523(17) 0.068(2) 0.061(2) -0.0314(17) 0.0021(15) -0.0161(16)
O11 0.0367(15) 0.055(2) 0.078(2) -0.0184(16) 0.0159(15) -0.0051(13)
O12 0.0718(19) 0.0429(19) 0.062(2) 0.0231(16) -0.0151(16) 0.0015(15)
O13 0.0309(12) 0.0297(14) 0.0350(14) -0.0021(11) -0.0045(10) -0.0053(11)
C1 0.041(2) 0.062(3) 0.044(3) 0.015(2) -0.0123(19) -0.006(2)
C2 0.032(2) 0.043(3) 0.043(2) 0.018(2) -0.0045(18) 0.0021(18)
C3 0.039(2) 0.044(3) 0.037(2) 0.007(2) -0.0063(18) 0.0037(18)
C4 0.062(3) 0.037(2) 0.034(2) 0.004(2) -0.0093(19) -0.009(2)
C5 0.044(2) 0.046(3) 0.030(2) -0.0093(19) 0.0045(18) -0.0022(19)
C6 0.038(2) 0.034(2) 0.034(2) -0.0127(19) -0.0007(17) 0.0061(17)
C7 0.0317(19) 0.032(2) 0.033(2) -0.0021(19) -0.0007(16) -0.0049(16)
C8 0.0205(17) 0.031(2) 0.034(2) 0.0051(18) 0.0064(16) 0.0024(15)
C9 0.0206(17) 0.040(2) 0.031(2) 0.0014(18) 0.0021(15) -0.0029(16)
C10 0.0302(19) 0.042(2) 0.042(2) -0.005(2) 0.0079(18) -0.0039(17)
C11 0.033(2) 0.025(2) 0.049(2) -0.0090(18) 0.0017(18) -0.0016(16)
C12 0.038(2) 0.024(2) 0.052(3) -0.002(2) -0.0010(19) 0.0031(16)
C13 0.0256(17) 0.026(2) 0.0222(19) 0.0034(15) -0.0068(14) 0.0006(15)
C14 0.0258(17) 0.0240(19) 0.0234(19) 0.0025(16) 0.0002(14) 0.0023(15)
C15 0.0213(16) 0.0162(17) 0.0253(19) -0.0034(15) 0.0035(14) 0.0024(13)
C16 0.0183(15) 0.0185(18) 0.033(2) -0.0031(15) -0.0005(14) -0.0010(13)
C17 0.0250(16) 0.024(2) 0.0270(19) 0.0007(16) 0.0013(14) -0.0004(14)
C18 0.038(2) 0.031(2) 0.032(2) 0.0069(17) -0.0038(16) 0.0033(16)
C19 0.045(2) 0.029(2) 0.034(2) 0.0031(18) -0.0032(17) -0.0064(17)
C20 0.0381(19) 0.036(2) 0.029(2) -0.0004(18) 0.0018(16) -0.0160(17)
C21 0.0277(18) 0.042(2) 0.029(2) -0.0096(18) 0.0067(15) -0.0088(16)
C22 0.0294(17) 0.027(2) 0.030(2) 0.0016(17) -0.0009(15) -0.0050(15)

loop_
_atom_type_symbol
_atom_type_description
_atom_type_scat_dispersion_real
_atom_type_scat_dispersion_imag
_atom_type_scat_source
C C 0.0033 0.0016 'International Tables Vol C Tables 4.2.6.8 and 6.1.1.4'
H H 0.0000 0.0000 'International Tables Vol C Tables 4.2.6.8 and 6.1.1.4'
O O 0.0106 0.0060 'International Tables Vol C Tables 4.2.6.8 and 6.1.1.4'
Co Co 0.3494 0.9721 'International Tables Vol C Tables 4.2.6.8 and 6.1.1.4'
S S 0.1246 0.1234 'International Tables Vol C Tables 4.2.6.8 and 6.1.1.4'

loop_
_geom_angle_atom_site_label_1
_geom_angle_atom_site_label_2
_geom_angle_atom_site_label_3
_geom_angle
C2 Co1 C3 98.62(17)
C2 Co1 C1 99.74(18)
C3 Co1 C1 106.40(17)
C2 Co1 C13 103.86(15)
C3 Co1 C13 142.73(14)
C1 Co1 C13 98.68(16)
C2 Co1 C14 100.46(15)
C3 Co1 C14 107.04(14)
C1 Co1 C14 137.46(16)
C13 Co1 C14 40.00(12)
C2 Co1 Co2 150.80(12)
C3 Co1 Co2 97.20(12)
C1 Co1 Co2 99.12(14)
C13 Co1 Co2 51.14(9)
C14 Co1 Co2 51.22(9)
C6 Co2 C4 97.43(16)
C6 Co2 C5 102.09(17)
C4 Co2 C5 103.58(16)
C6 Co2 C13 96.26(14)
C4 Co2 C13 109.31(15)
C5 Co2 C13 139.65(15)
C6 Co2 C14 101.35(14)
C4 Co2 C14 145.26(15)
C5 Co2 C14 100.73(14)
C13 Co2 C14 39.96(12)
C6 Co2 Co1 146.46(11)
C4 Co2 Co1 98.64(13)
C5 Co2 Co1 102.45(12)
C13 Co2 Co1 50.56(9)
C14 Co2 Co1 51.63(9)
C9 Co3 C8 100.00(14)
C9 Co3 C7 98.22(15)
C8 Co3 C7 103.60(15)
C9 Co3 C16 103.09(14)
C8 Co3 C16 103.16(13)
C7 Co3 C16 142.04(14)
C9 Co3 C15 101.81(13)
C8 Co3 C15 140.85(13)
C7 Co3 C15 104.94(14)
C16 Co3 C15 40.14(12)
C9 Co3 Co4 151.58(10)
C8 Co3 Co4 97.84(10)
C7 Co3 Co4 98.86(11)
C16 Co3 Co4 51.01(9)
C15 Co3 Co4 51.69(9)
C11 Co4 C12 101.94(16)
C11 Co4 C10 96.08(15)
C12 Co4 C10 105.97(17)
C11 Co4 C16 100.19(14)
C12 Co4 C16 138.47(15)
C10 Co4 C16 106.08(15)
C11 Co4 C15 104.08(14)
C12 Co4 C15 100.26(15)
C10 Co4 C15 142.63(14)
C16 Co4 C15 39.93(12)
C11 Co4 Co3 150.44(11)
C12 Co4 Co3 98.71(11)
C10 Co4 Co3 98.31(11)
C16 Co4 Co3 50.94(9)
C15 Co4 Co3 51.07(8)
C21 S1 C22 102.49(15)
C18 S2 C17 101.87(15)
C20 O13 C19 112.9(2)
O1 C1 Co1 175.6(4)
O2 C2 Co1 178.0(3)
O3 C3 Co1 179.1(4)
O4 C4 Co2 178.7(4)
O5 C5 Co2 177.4(3)
O6 C6 Co2 177.3(3)
O7 C7 Co3 178.8(3)
O8 C8 Co3 176.0(3)
O9 C9 Co3 177.1(3)
O10 C10 Co4 179.1(4)
O11 C11 Co4 176.0(3)
O12 C12 Co4 175.9(3)
C14 C13 C22 139.3(3)
C14 C13 Co1 71.52(19)
C22 C13 Co1 137.5(2)
C14 C13 Co2 70.45(18)
C22 C13 Co2 132.2(2)
Co1 C13 Co2 78.30(11)
C13 C14 C15 141.1(3)
C13 C14 Co2 69.59(19)
C15 C14 Co2 133.3(2)
C13 C14 Co1 68.47(18)
C15 C14 Co1 138.0(2)
Co2 C14 Co1 77.16(11)
C16 C15 C14 141.3(3)
C16 C15 Co3 69.54(17)
C14 C15 Co3 136.6(2)
C16 C15 Co4 69.05(19)
C14 C15 Co4 134.1(2)
Co3 C15 Co4 77.24(11)
C15 C16 C17 139.5(3)
C15 C16 Co3 70.31(18)
C17 C16 Co3 138.3(2)
C15 C16 Co4 71.02(19)
C17 C16 Co4 131.8(2)
Co3 C16 Co4 78.05(12)
C16 C17 S2 108.9(2)
C16 C17 H17A 109.9
S2 C17 H17A 109.9
C16 C17 H17B 109.9
S2 C17 H17B 109.9
H17A C17 H17B 108.3
C19 C18 S2 115.0(2)
C19 C18 H18A 108.5
S2 C18 H18A 108.5
C19 C18 H18B 108.5
S2 C18 H18B 108.5
H18A C18 H18B 107.5
O13 C19 C18 108.6(3)
O13 C19 H19A 110.0
C18 C19 H19A 110.0
O13 C19 H19B 110.0
C18 C19 H19B 110.0
H19A C19 H19B 108.3
O13 C20 C21 109.0(3)
O13 C20 H20A 109.9
C21 C20 H20A 109.9
O13 C20 H20B 109.9
C21 C20 H20B 109.9
H20A C20 H20B 108.3
C20 C21 S1 115.3(2)
C20 C21 H21A 108.4
S1 C21 H21A 108.4
C20 C21 H21B 108.4
S1 C21 H21B 108.4
H21A C21 H21B 107.5
C13 C22 S1 108.7(2)
C13 C22 H22A 109.9
S1 C22 H22A 109.9
C13 C22 H22B 109.9
S1 C22 H22B 109.9
H22A C22 H22B 108.3

loop_
_geom_bond_atom_site_label_1
_geom_bond_atom_site_label_2
_geom_bond_distance
Co1 C2 1.781(4)
Co1 C3 1.816(4)
Co1 C1 1.821(4)
Co1 C13 1.943(3)
Co1 C14 1.981(3)
Co1 Co2 2.4641(6)
Co2 C6 1.802(4)
Co2 C4 1.818(4)
Co2 C5 1.824(4)
Co2 C13 1.959(3)
Co2 C14 1.970(3)
Co3 C9 1.803(4)
Co3 C8 1.819(4)
Co3 C7 1.819(4)
Co3 C16 1.955(3)
Co3 C15 1.965(3)
Co3 Co4 2.4631(6)
Co4 C11 1.789(4)
Co4 C12 1.812(4)
Co4 C10 1.816(4)
Co4 C16 1.957(3)
Co4 C15 1.982(3)
S1 C21 1.809(3)
S1 C22 1.813(3)
S2 C18 1.815(3)
S2 C17 1.824(3)
O1 C1 1.137(4)
O2 C2 1.147(4)
O3 C3 1.138(4)
O4 C4 1.130(4)
O5 C5 1.134(4)
O6 C6 1.127(4)
O7 C7 1.136(4)
O8 C8 1.136(4)
O9 C9 1.136(4)
O10 C10 1.134(4)
O11 C11 1.141(4)
O12 C12 1.134(4)
O13 C20 1.419(4)
O13 C19 1.420(4)
C13 C14 1.343(4)
C13 C22 1.483(4)
C14 C15 1.442(4)
C15 C16 1.345(4)
C16 C17 1.491(4)
C17 H17A 0.9900
C17 H17B 0.9900
C18 C19 1.516(4)
C18 H18A 0.9900
C18 H18B 0.9900
C19 H19A 0.9900
C19 H19B 0.9900
C20 C21 1.508(5)
C20 H20A 0.9900
C20 H20B 0.9900
C21 H21A 0.9900
C21 H21B 0.9900
C22 H22A 0.9900
C22 H22B 0.9900

loop_
_geom_torsion_atom_site_label_1
_geom_torsion_atom_site_label_2
_geom_torsion_atom_site_label_3
_geom_torsion_atom_site_label_4
_geom_torsion
C2 Co1 Co2 C6 -26.0(3)
C3 Co1 Co2 C6 -148.4(2)
C1 Co1 Co2 C6 103.7(2)
C13 Co1 Co2 C6 9.8(2)
C14 Co1 Co2 C6 -42.2(2)
C2 Co1 Co2 C4 -143.8(3)
C3 Co1 Co2 C4 93.87(17)
C1 Co1 Co2 C4 -14.10(17)
C13 Co1 Co2 C4 -107.94(17)
C14 Co1 Co2 C4 -160.02(16)
C2 Co1 Co2 C5 110.2(3)
C3 Co1 Co2 C5 -12.19(17)
C1 Co1 Co2 C5 -120.16(17)
C13 Co1 Co2 C5 146.00(17)
C14 Co1 Co2 C5 93.92(16)
C2 Co1 Co2 C13 -35.8(3)
C3 Co1 Co2 C13 -158.19(17)
C1 Co1 Co2 C13 93.84(17)
C14 Co1 Co2 C13 -52.08(15)
C2 Co1 Co2 C14 16.3(3)
C3 Co1 Co2 C14 -106.11(16)
C1 Co1 Co2 C14 145.92(17)
C13 Co1 Co2 C14 52.08(15)
C9 Co3 Co4 C11 -13.6(3)
C8 Co3 Co4 C11 114.9(3)
C7 Co3 Co4 C11 -139.9(3)
C16 Co3 Co4 C11 14.3(3)
C15 Co3 Co4 C11 -37.8(3)
C9 Co3 Co4 C12 120.4(3)
C8 Co3 Co4 C12 -111.07(16)
C7 Co3 Co4 C12 -5.90(16)
C16 Co3 Co4 C12 148.32(16)
C15 Co3 Co4 C12 96.19(16)
C9 Co3 Co4 C10 -131.9(3)
C8 Co3 Co4 C10 -3.39(16)
C7 Co3 Co4 C10 101.78(16)
C16 Co3 Co4 C10 -104.00(17)
C15 Co3 Co4 C10 -156.13(17)
C9 Co3 Co4 C16 -27.9(3)
C8 Co3 Co4 C16 100.61(16)
C7 Co3 Co4 C16 -154.21(16)
C15 Co3 Co4 C16 -52.13(16)
C9 Co3 Co4 C15 24.2(3)
C8 Co3 Co4 C15 152.74(16)
C7 Co3 Co4 C15 -102.09(16)
C16 Co3 Co4 C15 52.13(16)
C2 Co1 C1 O1 107(5)
C3 Co1 C1 O1 -151(5)
C13 Co1 C1 O1 1(5)
C14 Co1 C1 O1 -11(5)
Co2 Co1 C1 O1 -51(5)
C3 Co1 C2 O2 -9(11)
C1 Co1 C2 O2 99(11)
C13 Co1 C2 O2 -159(11)
C14 Co1 C2 O2 -119(11)
Co2 Co1 C2 O2 -131(10)
C2 Co1 C3 O3 -126(26)
C1 Co1 C3 O3 131(26)
C13 Co1 C3 O3 0(26)
C14 Co1 C3 O3 -23(26)
Co2 Co1 C3 O3 29(26)
C6 Co2 C4 O4 112(17)
C5 Co2 C4 O4 7(17)
C13 Co2 C4 O4 -149(17)
C14 Co2 C4 O4 -126(17)
Co1 Co2 C4 O4 -98(17)
C6 Co2 C5 O5 86(8)
C4 Co2 C5 O5 -173(8)
C13 Co2 C5 O5 -29(8)
C14 Co2 C5 O5 -18(8)
Co1 Co2 C5 O5 -71(8)
C4 Co2 C6 O6 84(7)
C5 Co2 C6 O6 -171(7)
C13 Co2 C6 O6 -27(7)
C14 Co2 C6 O6 -67(7)
Co1 Co2 C6 O6 -34(7)
C9 Co3 C7 O7 -116(15)
C8 Co3 C7 O7 142(15)
C16 Co3 C7 O7 8(15)
C15 Co3 C7 O7 -11(15)
Co4 Co3 C7 O7 41(15)
C9 Co3 C8 O8 167(5)
C7 Co3 C8 O8 -92(5)
C16 Co3 C8 O8 61(5)
C15 Co3 C8 O8 44(5)
Co4 Co3 C8 O8 10(5)
C8 Co3 C9 O9 129(6)
C7 Co3 C9 O9 24(6)
C16 Co3 C9 O9 -125(6)
C15 Co3 C9 O9 -84(6)
Co4 Co3 C9 O9 -103(6)
C11 Co4 C10 O10 -118(23)
C12 Co4 C10 O10 137(23)
C16 Co4 C10 O10 -16(23)
C15 Co4 C10 O10 5(23)
Co3 Co4 C10 O10 36(23)
C12 Co4 C11 O11 109(5)
C10 Co4 C11 O11 1(5)
C16 Co4 C11 O11 -107(5)
C15 Co4 C11 O11 -148(5)
Co3 Co4 C11 O11 -118(5)
C11 Co4 C12 O12 105(4)
C10 Co4 C12 O12 -155(4)
C16 Co4 C12 O12 -16(5)
C15 Co4 C12 O12 -2(4)
Co3 Co4 C12 O12 -54(4)
C2 Co1 C13 C14 89.8(2)
C3 Co1 C13 C14 -35.6(3)
C1 Co1 C13 C14 -167.8(2)
Co2 Co1 C13 C14 -73.07(17)
C2 Co1 C13 C22 -55.0(4)
C3 Co1 C13 C22 179.6(3)
C1 Co1 C13 C22 47.3(4)
C14 Co1 C13 C22 -144.9(4)
Co2 Co1 C13 C22 142.1(4)
C2 Co1 C13 Co2 162.89(13)
C3 Co1 C13 Co2 37.5(3)
C1 Co1 C13 Co2 -94.75(15)
C14 Co1 C13 Co2 73.07(17)
C6 Co2 C13 C14 -100.2(2)
C4 Co2 C13 C14 159.6(2)
C5 Co2 C13 C14 16.8(3)
Co1 Co2 C13 C14 74.34(18)
C6 Co2 C13 C22 39.6(3)
C4 Co2 C13 C22 -60.6(3)
C5 Co2 C13 C22 156.6(3)
C14 Co2 C13 C22 139.8(4)
Co1 Co2 C13 C22 -145.9(3)
C6 Co2 C13 Co1 -174.55(13)
C4 Co2 C13 Co1 85.29(16)
C5 Co2 C13 Co1 -57.5(2)
C14 Co2 C13 Co1 -74.34(18)
C22 C13 C14 C15 1.9(8)
Co1 C13 C14 C15 -141.5(4)
Co2 C13 C14 C15 134.7(4)
C22 C13 C14 Co2 -132.8(4)
Co1 C13 C14 Co2 83.79(9)
C22 C13 C14 Co1 143.4(4)
Co2 C13 C14 Co1 -83.79(9)
C6 Co2 C14 C13 86.2(2)
C4 Co2 C14 C13 -35.2(3)
C5 Co2 C14 C13 -169.0(2)
Co1 Co2 C14 C13 -71.54(17)
C6 Co2 C14 C15 -56.0(3)
C4 Co2 C14 C15 -177.3(3)
C5 Co2 C14 C15 48.8(3)
C13 Co2 C14 C15 -142.2(4)
Co1 Co2 C14 C15 146.3(4)
C6 Co2 C14 Co1 157.74(13)
C4 Co2 C14 Co1 36.4(3)
C5 Co2 C14 Co1 -97.46(14)
C13 Co2 C14 Co1 71.54(17)
C2 Co1 C14 C13 -99.1(2)
C3 Co1 C14 C13 158.4(2)
C1 Co1 C14 C13 18.0(3)
Co2 Co1 C14 C13 72.87(19)
C2 Co1 C14 C15 45.1(3)
C3 Co1 C14 C15 -57.4(4)
C1 Co1 C14 C15 162.2(3)
C13 Co1 C14 C15 144.3(4)
Co2 Co1 C14 C15 -142.9(4)
C2 Co1 C14 Co2 -172.02(13)
C3 Co1 C14 Co2 85.51(15)
C1 Co1 C14 Co2 -54.9(2)
C13 Co1 C14 Co2 -72.87(19)
C13 C14 C15 C16 -19.7(7)
Co2 C14 C15 C16 94.1(5)
Co1 C14 C15 C16 -139.9(4)
C13 C14 C15 Co3 -140.2(4)
Co2 C14 C15 Co3 -26.4(5)
Co1 C14 C15 Co3 99.7(4)
C13 C14 C15 Co4 94.6(5)
Co2 C14 C15 Co4 -151.6(2)
Co1 C14 C15 Co4 -25.5(5)
C9 Co3 C15 C16 -96.4(2)
C8 Co3 C15 C16 26.2(3)
C7 Co3 C15 C16 161.7(2)
Co4 Co3 C15 C16 72.13(18)
C9 Co3 C15 C14 48.5(4)
C8 Co3 C15 C14 171.1(3)
C7 Co3 C15 C14 -53.4(4)
C16 Co3 C15 C14 144.9(4)
Co4 Co3 C15 C14 -143.0(4)
C9 Co3 C15 Co4 -168.49(12)
C8 Co3 C15 Co4 -46.0(2)
C7 Co3 C15 Co4 89.56(14)
C16 Co3 C15 Co4 -72.13(18)
C11 Co4 C15 C16 89.1(2)
C12 Co4 C15 C16 -165.68(18)
C10 Co4 C15 C16 -31.4(3)
Co3 Co4 C15 C16 -72.72(16)
C11 Co4 C15 C14 -53.3(3)
C12 Co4 C15 C14 51.9(3)
C10 Co4 C15 C14 -173.9(3)
C16 Co4 C15 C14 -142.4(4)
Co3 Co4 C15 C14 144.8(4)
C11 Co4 C15 Co3 161.84(13)
C12 Co4 C15 Co3 -92.96(13)
C10 Co4 C15 Co3 41.3(3)
C16 Co4 C15 Co3 72.72(16)
C14 C15 C16 C17 2.5(7)
Co3 C15 C16 C17 143.3(4)
Co4 C15 C16 C17 -133.0(4)
C14 C15 C16 Co3 -140.8(4)
Co4 C15 C16 Co3 83.71(9)
C14 C15 C16 Co4 135.5(4)
Co3 C15 C16 Co4 -83.71(9)
C9 Co3 C16 C15 92.9(2)
C8 Co3 C16 C15 -163.38(19)
C7 Co3 C16 C15 -29.6(3)
Co4 Co3 C16 C15 -73.90(18)
C9 Co3 C16 C17 -51.4(4)
C8 Co3 C16 C17 52.3(4)
C7 Co3 C16 C17 -173.9(3)
C15 Co3 C16 C17 -144.3(4)
Co4 Co3 C16 C17 141.8(4)
C9 Co3 C16 Co4 166.78(12)
C8 Co3 C16 Co4 -89.48(13)
C7 Co3 C16 Co4 44.3(3)
C15 Co3 C16 Co4 73.90(18)
C11 Co4 C16 C15 -99.81(19)
C12 Co4 C16 C15 21.5(3)
C10 Co4 C16 C15 160.76(18)
Co3 Co4 C16 C15 73.06(16)
C11 Co4 C16 C17 40.6(3)
C12 Co4 C16 C17 161.9(3)
C10 Co4 C16 C17 -58.8(3)
C15 Co4 C16 C17 140.4(4)
Co3 Co4 C16 C17 -146.5(3)
C11 Co4 C16 Co3 -172.87(13)
C12 Co4 C16 Co3 -51.5(2)
C10 Co4 C16 Co3 87.70(14)
C15 Co4 C16 Co3 -73.06(16)
C15 C16 C17 S2 -75.1(4)
Co3 C16 C17 S2 47.2(4)
Co4 C16 C17 S2 172.99(18)
C18 S2 C17 C16 164.5(2)
C17 S2 C18 C19 -81.9(3)
C20 O13 C19 C18 -177.5(3)
S2 C18 C19 O13 68.4(3)
C19 O13 C20 C21 169.1(3)
O13 C20 C21 S1 -52.6(3)
C22 S1 C21 C20 -43.6(3)
C14 C13 C22 S1 -53.9(5)
Co1 C13 C22 S1 69.4(4)
Co2 C13 C22 S1 -164.98(19)
C21 S1 C22 C13 169.2(2)
